data_7120093
loop_
_publ_author_name
'Kuznetsov, Iliya E.'
'Susarova, Diana K.'
'Frolova, Lyubov A.'
'Peregudov, Alexander S.'
'Shestakov, Alexander F.'
'Troyanov, Sergey I.'
'Stevenson, Keith J.'
'Troshin, Pavel A.'

_publ_section_title
;
 Unprecedented thermal condensation of tetracyanocyclopropanes to
 triazaphenalenes: a facile route for the design of novel materials for
 electronic applications.
;
_journal_issue 35
_journal_name_full 'Chemical communications (Cambridge, England)'
_journal_page_first 4830
_journal_page_last 4833
_journal_paper_doi 10.1039/c6cc10179h
_journal_volume 53
_journal_year 2017
_chemical_formula_sum 'C32.5 H24 N8 O'
_chemical_formula_weight 542.60
_chemical_name_common 'Para-tolyl substituted 1,4,9b-triazaphenalene'
_chemical_name_systematic 5-amino-2,8-bis-p-tolyl-1,4,9b-triazaphenalene-3,6,7,9-tetracarbonitrile
_space_group_crystal_system triclinic
_space_group_IT_number 2
_space_group_name_Hall '-P 1'
_space_group_name_H-M_alt 'P -1'
_symmetry_space_group_name_Hall '-P 1'
_symmetry_space_group_name_H-M 'P -1'
_atom_sites_solution_hydrogens mixed
_atom_sites_solution_secondary difmap
_audit_creation_method SHELXL-2014/7
_audit_update_record
;
2016-12-11 deposited with the CCDC.
2017-03-31 downloaded from the CCDC.
;
_cell_angle_alpha 107.9080(13)
_cell_angle_beta 91.5310(15)
_cell_angle_gamma 99.840(2)
_cell_formula_units_Z 2
_cell_length_a 6.7285(2)
_cell_length_b 12.4807(4)
_cell_length_c 17.2061(8)
_cell_measurement_reflns_used 10000
_cell_measurement_temperature 100(2)
_cell_measurement_theta_max 32
_cell_measurement_theta_min 4
_cell_volume 1349.83(9)
_computing_cell_refinement HKL2000
_computing_data_collection HKL2000
_computing_data_reduction HKL2000
_computing_structure_refinement 'SHELXL-2014/7 (Sheldrick, 2014)'
_computing_structure_solution XS
_diffrn_ambient_temperature 100(2)
_diffrn_measured_fraction_theta_full 0.713
_diffrn_measured_fraction_theta_max 0.577
_diffrn_measurement_device_type MAR225
_diffrn_measurement_method CCD
_diffrn_radiation_type synchrotron
_diffrn_radiation_wavelength 0.905
_diffrn_reflns_av_R_equivalents 0.0619
_diffrn_reflns_av_unetI/netI 0.0520
_diffrn_reflns_Laue_measured_fraction_full 0.713
_diffrn_reflns_Laue_measured_fraction_max 0.577
_diffrn_reflns_limit_h_max 8
_diffrn_reflns_limit_h_min -8
_diffrn_reflns_limit_k_max 15
_diffrn_reflns_limit_k_min -16
_diffrn_reflns_limit_l_max 21
_diffrn_reflns_limit_l_min -22
_diffrn_reflns_number 6940
_diffrn_reflns_point_group_measured_fraction_full 0.713
_diffrn_reflns_point_group_measured_fraction_max 0.577
_diffrn_reflns_theta_full 32.555
_diffrn_reflns_theta_max 36.417
_diffrn_reflns_theta_min 2.223
_diffrn_source 'BL 14.2 PSF, BESSY, Berlin, Germany'
_exptl_absorpt_coefficient_mu 0.148
_exptl_absorpt_correction_type none
_exptl_crystal_colour violet
_exptl_crystal_density_diffrn 1.335
_exptl_crystal_description needle
_exptl_crystal_F_000 566
_exptl_crystal_recrystallization_method 'Re-crystallisation from solvent: PhMe/MeOH mixture'
_exptl_crystal_size_max 0.150
_exptl_crystal_size_mid 0.030
_exptl_crystal_size_min 0.010
_refine_diff_density_max 0.426
_refine_diff_density_min -0.401
_refine_diff_density_rms 0.090
_refine_ls_extinction_coef 0.099(12)
_refine_ls_extinction_expression Fc^*^=kFc[1+0.001xFc^2^\l^3^/sin(2\q)]^-1/4^
_refine_ls_extinction_method 'SHELXL-2014/7 (Sheldrick 2014'
_refine_ls_goodness_of_fit_ref 1.071
_refine_ls_hydrogen_treatment mixed
_refine_ls_matrix_type full
_refine_ls_number_parameters 396
_refine_ls_number_reflns 3686
_refine_ls_number_restraints 0
_refine_ls_restrained_S_all 1.071
_refine_ls_R_factor_all 0.1136
_refine_ls_R_factor_gt 0.1070
_refine_ls_shift/su_max 0.003
_refine_ls_shift/su_mean 0.000
_refine_ls_structure_factor_coef Fsqd
_refine_ls_weighting_details 'w=1/[\s^2^(Fo^2^)+(0.0750P)^2^+10.0000P] where P=(Fo^2^+2Fc^2^)/3'
_refine_ls_weighting_scheme calc
_refine_ls_wR_factor_gt 0.2788
_refine_ls_wR_factor_ref 0.2806
_reflns_Friedel_coverage 0.000
_reflns_number_gt 3360
_reflns_number_total 3686
_reflns_threshold_expression 'I > 2\s(I)'
_cod_data_source_file c6cc10179h2.cif
_cod_data_source_block sd6d
_cod_original_formula_sum 'C32.50 H24 N8 O'
_cod_database_code 7120093
_shelx_shelxl_version_number 2014/7
_shelx_space_group_comment
;
The symmetry employed for this shelxl refinement is uniquely defined
by the following loop, which should always be used as a source of
symmetry information in preference to the above space-group names.
They are only intended as comments.
;
_shelx_estimated_absorpt_t_min 0.987
_shelx_estimated_absorpt_t_max 0.999

loop_
_space_group_symop_operation_xyz
'x, y, z'
'-x, -y, -z'

loop_
_atom_site_label
_atom_site_type_symbol
_atom_site_fract_x
_atom_site_fract_y
_atom_site_fract_z
_atom_site_U_iso_or_equiv
_atom_site_adp_type
_atom_site_occupancy
_atom_site_site_symmetry_order
_atom_site_calc_flag
_atom_site_refinement_flags_posn
_atom_site_refinement_flags_adp
_atom_site_refinement_flags_occupancy
N1 N -0.2824(9) 0.1816(4) 0.3470(4) 0.0362(14) Uani 1 1 d . . .
N2 N 0.2098(9) 0.5527(5) 0.0614(3) 0.0332(13) Uani 1 1 d . . .
N3 N 0.7683(9) 0.0358(5) 0.0742(3) 0.0363(14) Uani 1 1 d . . .
N4 N 0.4819(9) -0.0941(5) 0.1775(3) 0.0351(14) Uani 1 1 d . . .
N5 N -0.0653(8) 0.3170(4) 0.2233(3) 0.0284(13) Uani 1 1 d . . .
N6 N 0.3973(8) 0.3238(4) 0.0746(3) 0.0270(12) Uani 1 1 d . . .
N7 N 0.2176(8) 0.2387(4) 0.1652(3) 0.0238(11) Uani 1 1 d . . .
N8 N 0.6687(8) 0.2565(4) 0.0154(3) 0.0286(12) Uani 1 1 d . . .
H8A H 0.6819 0.3110 -0.0076 0.034 Uiso 1 1 calc R U .
H8B H 0.7535 0.2084 0.0064 0.034 Uiso 1 1 calc R U .
O1 O -0.0012(8) 0.8500(4) 0.0334(3) 0.0388(13) Uani 1 1 d . . .
H1 H -0.047(17) 0.908(9) 0.048(7) 0.09(4) Uiso 1 1 d . . .
C1 C 0.1438(9) 0.0825(5) 0.2537(4) 0.0264(14) Uani 1 1 d . . .
C2 C 0.0192(9) 0.1622(5) 0.2579(4) 0.0266(14) Uani 1 1 d . . .
C3 C 0.0534(9) 0.2416(5) 0.2134(4) 0.0259(14) Uani 1 1 d . . .
C4 C 0.3423(9) 0.1564(5) 0.1559(4) 0.0252(14) Uani 1 1 d . . .
C5 C 0.2980(9) 0.0782(5) 0.2007(3) 0.0247(13) Uani 1 1 d . . .
C6 C -0.0361(9) 0.3991(5) 0.1867(3) 0.0254(14) Uani 1 1 d . . .
C7 C 0.1232(9) 0.4029(5) 0.1365(4) 0.0239(13) Uani 1 1 d . . .
C8 C 0.2530(9) 0.3202(5) 0.1231(4) 0.0253(14) Uani 1 1 d . . .
C9 C 0.5213(9) 0.2469(5) 0.0637(4) 0.0265(14) Uani 1 1 d . . .
C10 C 0.4977(9) 0.1627(5) 0.1039(4) 0.0257(14) Uani 1 1 d . . .
C11 C -0.1462(10) 0.1729(5) 0.3081(4) 0.0268(14) Uani 1 1 d . . .
C12 C 0.1705(9) 0.4862(5) 0.0943(4) 0.0269(14) Uani 1 1 d . . .
C13 C 0.6419(9) 0.0886(5) 0.0902(4) 0.0266(14) Uani 1 1 d . . .
C14 C 0.4046(10) -0.0155(5) 0.1872(4) 0.0277(14) Uani 1 1 d . . .
C15 C 0.1141(10) 0.0076(5) 0.3066(4) 0.0267(15) Uani 1 1 d . . .
C16 C 0.2723(10) 0.0061(5) 0.3594(4) 0.0297(15) Uani 1 1 d . . .
H16 H 0.4032 0.0492 0.3593 0.036 Uiso 1 1 calc R U .
C17 C 0.2391(11) -0.0578(5) 0.4118(4) 0.0321(15) Uani 1 1 d . . .
H17 H 0.3481 -0.0564 0.4486 0.039 Uiso 1 1 calc R U .
C18 C 0.0520(11) -0.1245(5) 0.4130(4) 0.0321(16) Uani 1 1 d . . .
C19 C -0.1060(11) -0.1228(5) 0.3593(4) 0.0320(16) Uani 1 1 d . . .
H19 H -0.2358 -0.1673 0.3588 0.038 Uiso 1 1 calc R U .
C20 C -0.0781(10) -0.0580(5) 0.3068(4) 0.0305(15) Uani 1 1 d . . .
H20 H -0.1881 -0.0578 0.2711 0.037 Uiso 1 1 calc R U .
C21 C 0.0180(13) -0.1944(6) 0.4704(4) 0.0432(19) Uani 1 1 d . . .
H21A H -0.0481 -0.1536 0.5176 0.065 Uiso 1 1 calc R U .
H21B H 0.1485 -0.2066 0.4893 0.065 Uiso 1 1 calc R U .
H21C H -0.0683 -0.2687 0.4416 0.065 Uiso 1 1 calc R U .
C22 C -0.1805(9) 0.4786(5) 0.2083(4) 0.0261(14) Uani 1 1 d . . .
C23 C -0.2786(10) 0.4844(5) 0.2786(4) 0.0339(16) Uani 1 1 d . . .
H23 H -0.2477 0.4400 0.3118 0.041 Uiso 1 1 calc R U .
C24 C -0.4213(11) 0.5538(6) 0.3017(4) 0.0373(17) Uani 1 1 d . . .
H24 H -0.4866 0.5565 0.3503 0.045 Uiso 1 1 calc R U .
C25 C -0.4695(10) 0.6195(5) 0.2541(4) 0.0312(16) Uani 1 1 d . . .
C26 C -0.3707(10) 0.6140(5) 0.1834(4) 0.0310(15) Uani 1 1 d . . .
H26 H -0.4015 0.6585 0.1503 0.037 Uiso 1 1 calc R U .
C27 C -0.2280(10) 0.5446(5) 0.1605(4) 0.0305(15) Uani 1 1 d . . .
H27 H -0.1621 0.5419 0.1120 0.037 Uiso 1 1 calc R U .
C28 C -0.6295(11) 0.6928(5) 0.2784(4) 0.0380(17) Uani 1 1 d . . .
H28A H -0.6185 0.7484 0.2484 0.057 Uiso 1 1 calc R U .
H28B H -0.6094 0.7336 0.3375 0.057 Uiso 1 1 calc R U .
H28C H -0.7641 0.6437 0.2652 0.057 Uiso 1 1 calc R U .
C29 C 0.5583(14) 0.4117(6) 0.4711(5) 0.045(2) Uani 1 1 d . . .
C30 C 0.2097(16) 0.4261(7) 0.4284(5) 0.065(3) Uani 1 1 d . . .
C31 C 0.386(2) 0.4768(11) 0.4765(8) 0.041(4) Uani 0.5 1 d . . P
C32 C 0.389(2) 0.3632(11) 0.4267(8) 0.040(3) Uani 0.5 1 d . . P
C33 C 0.727(3) 0.4574(13) 0.5136(11) 0.052(5) Uani 0.5 1 d . . P
C34 C -0.0820(11) 0.7918(6) 0.0887(4) 0.0359(16) Uani 1 1 d . . .
H34A H 0.0224 0.8019 0.1325 0.054 Uiso 1 1 calc R U .
H34B H -0.1257 0.7100 0.0589 0.054 Uiso 1 1 calc R U .
H34C H -0.1980 0.8238 0.1126 0.054 Uiso 1 1 calc R U .

loop_
_atom_site_aniso_label
_atom_site_aniso_U_11
_atom_site_aniso_U_22
_atom_site_aniso_U_33
_atom_site_aniso_U_23
_atom_site_aniso_U_13
_atom_site_aniso_U_12
N1 0.035(3) 0.036(3) 0.044(3) 0.018(2) 0.019(3) 0.012(2)
N2 0.032(3) 0.043(3) 0.034(3) 0.020(2) 0.015(2) 0.017(2)
N3 0.034(4) 0.041(3) 0.043(3) 0.021(2) 0.020(3) 0.016(3)
N4 0.034(4) 0.040(3) 0.040(3) 0.020(2) 0.014(3) 0.015(2)
N5 0.026(3) 0.032(3) 0.035(3) 0.016(2) 0.013(2) 0.012(2)
N6 0.025(3) 0.031(2) 0.031(3) 0.015(2) 0.012(2) 0.012(2)
N7 0.023(3) 0.027(2) 0.026(2) 0.0112(19) 0.010(2) 0.0097(19)
N8 0.028(3) 0.034(3) 0.032(3) 0.016(2) 0.015(2) 0.015(2)
O1 0.039(3) 0.037(2) 0.053(3) 0.025(2) 0.028(2) 0.018(2)
C1 0.025(4) 0.029(3) 0.028(3) 0.010(2) 0.006(3) 0.010(2)
C2 0.023(3) 0.033(3) 0.029(3) 0.013(2) 0.008(3) 0.009(2)
C3 0.023(3) 0.033(3) 0.025(3) 0.011(2) 0.008(3) 0.011(2)
C4 0.023(3) 0.026(3) 0.026(3) 0.007(2) 0.005(3) 0.006(2)
C5 0.025(4) 0.026(3) 0.025(3) 0.008(2) 0.007(3) 0.008(2)
C6 0.026(4) 0.029(3) 0.024(3) 0.009(2) 0.009(3) 0.010(2)
C7 0.021(3) 0.027(3) 0.030(3) 0.014(2) 0.008(3) 0.011(2)
C8 0.022(3) 0.029(3) 0.029(3) 0.012(2) 0.005(3) 0.008(2)
C9 0.024(3) 0.033(3) 0.025(3) 0.009(2) 0.009(3) 0.011(2)
C10 0.023(3) 0.028(3) 0.029(3) 0.009(2) 0.009(3) 0.011(2)
C11 0.025(4) 0.030(3) 0.028(3) 0.012(2) 0.006(3) 0.009(2)
C12 0.024(4) 0.034(3) 0.027(3) 0.011(2) 0.010(3) 0.012(2)
C13 0.024(4) 0.032(3) 0.028(3) 0.013(2) 0.011(3) 0.009(2)
C14 0.024(4) 0.033(3) 0.033(3) 0.018(3) 0.011(3) 0.009(3)
C15 0.025(4) 0.030(3) 0.030(3) 0.013(2) 0.013(3) 0.010(2)
C16 0.029(4) 0.033(3) 0.029(3) 0.010(2) 0.006(3) 0.009(3)
C17 0.033(4) 0.036(3) 0.031(3) 0.012(3) 0.008(3) 0.013(3)
C18 0.039(4) 0.032(3) 0.032(3) 0.014(3) 0.019(3) 0.015(3)
C19 0.033(4) 0.026(3) 0.040(4) 0.014(3) 0.012(3) 0.007(3)
C20 0.028(4) 0.032(3) 0.032(3) 0.011(3) 0.007(3) 0.005(3)
C21 0.056(5) 0.043(4) 0.041(4) 0.024(3) 0.016(4) 0.015(3)
C22 0.022(3) 0.028(3) 0.030(3) 0.010(2) 0.008(3) 0.006(2)
C23 0.036(4) 0.038(3) 0.036(3) 0.018(3) 0.012(3) 0.018(3)
C24 0.044(4) 0.043(4) 0.033(3) 0.015(3) 0.022(3) 0.020(3)
C25 0.034(4) 0.027(3) 0.034(3) 0.010(2) 0.014(3) 0.010(3)
C26 0.029(4) 0.032(3) 0.038(3) 0.015(3) 0.011(3) 0.011(3)
C27 0.032(4) 0.032(3) 0.035(3) 0.016(3) 0.015(3) 0.015(3)
C28 0.035(4) 0.034(3) 0.049(4) 0.013(3) 0.018(3) 0.016(3)
C29 0.062(6) 0.037(4) 0.039(4) 0.012(3) 0.018(4) 0.012(4)
C30 0.082(7) 0.051(5) 0.056(5) 0.015(4) 0.025(5) 0.002(4)
C31 0.058(11) 0.030(7) 0.030(7) 0.004(5) 0.014(7) -0.002(7)
C32 0.050(10) 0.039(7) 0.034(7) 0.014(6) 0.012(7) 0.008(6)
C33 0.066(13) 0.041(8) 0.061(10) 0.023(7) 0.043(10) 0.023(8)
C34 0.037(4) 0.041(3) 0.034(3) 0.016(3) 0.013(3) 0.012(3)

loop_
_atom_type_symbol
_atom_type_description
_atom_type_scat_dispersion_real
_atom_type_scat_dispersion_imag
_atom_type_scat_source
N N 0.0061 0.0033 'International Tables Vol C Tables 4.2.6.8 and 6.1.1.4'
H H 0.0000 0.0000 'International Tables Vol C Tables 4.2.6.8 and 6.1.1.4'
O O 0.0106 0.0060 'International Tables Vol C Tables 4.2.6.8 and 6.1.1.4'
C C 0.0033 0.0016 'International Tables Vol C Tables 4.2.6.8 and 6.1.1.4'

loop_
_geom_angle_atom_site_label_1
_geom_angle_atom_site_label_2
_geom_angle_atom_site_label_3
_geom_angle
_geom_angle_site_symmetry_1
_geom_angle_site_symmetry_3
C3 N5 C6 121.4(5) . .
C8 N6 C9 119.2(5) . .
C3 N7 C4 122.4(5) . .
C3 N7 C8 117.6(5) . .
C4 N7 C8 120.0(4) . .
C2 C1 C5 118.0(5) . .
C2 C1 C15 119.9(5) . .
C5 C1 C15 122.0(6) . .
C1 C2 C3 121.6(5) . .
C1 C2 C11 123.2(5) . .
C3 C2 C11 115.2(6) . .
N5 C3 N7 123.9(5) . .
N5 C3 C2 117.8(5) . .
N7 C3 C2 118.2(5) . .
C10 C4 N7 115.8(5) . .
C10 C4 C5 127.6(6) . .
N7 C4 C5 116.6(5) . .
C1 C5 C4 123.0(6) . .
C1 C5 C14 117.4(5) . .
C4 C5 C14 119.4(5) . .
N5 C6 C7 119.2(5) . .
N5 C6 C22 113.2(5) . .
C7 C6 C22 127.6(5) . .
C6 C7 C8 120.7(5) . .
C6 C7 C12 124.5(5) . .
C8 C7 C12 114.8(5) . .
N6 C8 N7 123.2(5) . .
N6 C8 C7 119.7(5) . .
N7 C8 C7 117.1(5) . .
N8 C9 N6 116.5(5) . .
N8 C9 C10 122.0(6) . .
N6 C9 C10 121.5(5) . .
C4 C10 C9 120.4(5) . .
C4 C10 C13 122.9(5) . .
C9 C10 C13 116.7(5) . .
N1 C11 C2 178.3(7) . .
N2 C12 C7 179.3(8) . .
N3 C13 C10 172.5(6) . .
N4 C14 C5 176.5(6) . .
C16 C15 C20 119.2(6) . .
C16 C15 C1 120.4(5) . .
C20 C15 C1 120.3(6) . .
C17 C16 C15 119.8(6) . .
C16 C17 C18 122.4(7) . .
C17 C18 C19 117.3(6) . .
C17 C18 C21 121.9(7) . .
C19 C18 C21 120.9(6) . .
C20 C19 C18 121.6(6) . .
C19 C20 C15 119.7(7) . .
C23 C22 C27 118.5(6) . .
C23 C22 C6 117.5(6) . .
C27 C22 C6 123.9(5) . .
C22 C23 C24 121.1(6) . .
C23 C24 C25 120.5(6) . .
C26 C25 C24 118.4(6) . .
C26 C25 C28 121.4(6) . .
C24 C25 C28 120.2(5) . .
C27 C26 C25 121.0(6) . .
C26 C27 C22 120.4(5) . .
C33 C29 C32 178.5(12) . .
C33 C29 C31 53.1(10) . 2_666
C32 C29 C31 128.3(12) . 2_666
C33 C29 C31 121.5(10) . .
C32 C29 C31 60.0(9) . .
C31 C29 C31 68.5(11) 2_666 .
C31 C30 C33 49.6(10) . 2_666
C31 C30 C32 57.9(9) . .
C33 C30 C32 107.5(11) 2_666 .
C33 C31 C30 69.7(14) 2_666 .
C33 C31 C29 58.8(11) 2_666 2_666
C30 C31 C29 128.5(14) . 2_666
C33 C31 C32 137.0(18) 2_666 .
C30 C31 C32 67.3(10) . .
C29 C31 C32 163.8(16) 2_666 .
C33 C31 C29 170.1(15) 2_666 .
C30 C31 C29 119.8(10) . .
C29 C31 C29 111.6(11) 2_666 .
C32 C31 C29 52.5(9) . .
C33 C31 C31 118.2(16) 2_666 2_666
C30 C31 C31 171.2(16) . 2_666
C29 C31 C31 59.4(8) 2_666 2_666
C32 C31 C31 104.6(16) . 2_666
C29 C31 C31 52.1(9) . 2_666
C29 C32 C31 67.6(10) . .
C29 C32 C30 122.3(11) . .
C31 C32 C30 54.8(9) . .
C31 C33 C29 68.2(13) 2_666 .
C31 C33 C30 60.7(10) 2_666 2_666
C29 C33 C30 128.8(13) . 2_666

loop_
_geom_bond_atom_site_label_1
_geom_bond_atom_site_label_2
_geom_bond_distance
_geom_bond_site_symmetry_2
N1 C11 1.150(7) .
N2 C12 1.141(8) .
N3 C13 1.152(8) .
N4 C14 1.157(8) .
N5 C3 1.311(8) .
N5 C6 1.348(7) .
N6 C8 1.300(7) .
N6 C9 1.351(8) .
N7 C3 1.398(7) .
N7 C4 1.409(8) .
N7 C8 1.413(7) .
N8 C9 1.324(7) .
O1 C34 1.430(7) .
C1 C2 1.394(9) .
C1 C5 1.397(8) .
C1 C15 1.487(8) .
C2 C3 1.420(8) .
C2 C11 1.427(8) .
C4 C10 1.402(7) .
C4 C5 1.418(8) .
C5 C14 1.437(8) .
C6 C7 1.398(7) .
C6 C22 1.480(8) .
C7 C8 1.433(8) .
C7 C12 1.439(8) .
C9 C10 1.416(8) .
C10 C13 1.427(8) .
C15 C16 1.387(10) .
C15 C20 1.408(8) .
C16 C17 1.377(9) .
C17 C18 1.389(9) .
C18 C19 1.396(10) .
C18 C21 1.505(8) .
C19 C20 1.382(9) .
C22 C23 1.383(8) .
C22 C27 1.396(9) .
C23 C24 1.387(9) .
C24 C25 1.393(10) .
C25 C26 1.390(8) .
C25 C28 1.515(9) .
C26 C27 1.387(9) .
C29 C33 1.28(2) .
C29 C32 1.297(18) .
C29 C31 1.386(14) 2_666
C29 C31 1.512(18) .
C30 C31 1.366(18) .
C30 C33 1.470(18) 2_666
C30 C32 1.543(18) .
C31 C33 1.19(2) 2_666
C31 C29 1.386(14) 2_666
C31 C32 1.416(18) .
C31 C31 1.63(3) 2_666
C33 C31 1.19(2) 2_666
C33 C30 1.470(18) 2_666
